data_1515578
loop_
_publ_author_name
'Liu, Peng'
'Liu, Yungen'
'Wong, Ella Lai-Ming'
'Xiang, Song'
'Che, Chi-Ming'

_publ_section_title
;
 Iron oligopyridine complexes as efficient catalysts for practical
 oxidation of arenes, alkanes, tertiary amines and N-acyl cyclic amines
 with Oxone
;
_journal_issue 11
_journal_name_full 'Chemical Science'
_journal_page_first 2187
_journal_paper_doi 10.1039/c1sc00234a
_journal_volume 2
_journal_year 2011
_chemical_formula_moiety 'C60 H40 Fe2 N12'
_chemical_formula_sum 'C62 H46 Cl4 Fe2 N13 O17.5'
_chemical_formula_weight 1506.62
_chemical_name_systematic
;
?
;
_space_group_IT_number 142
_symmetry_cell_setting tetragonal
_symmetry_space_group_name_Hall '-I 4bd 2c'
_symmetry_space_group_name_H-M 'I 41/a c d :2'
_atom_sites_solution_hydrogens geom
_atom_sites_solution_primary direct
_atom_sites_solution_secondary difmap
_audit_creation_method SHELXL-97
_cell_angle_alpha 90.00
_cell_angle_beta 90.00
_cell_angle_gamma 90.00
_cell_formula_units_Z 16
_cell_length_a 24.217(3)
_cell_length_b 24.217(3)
_cell_length_c 44.518(9)
_cell_measurement_reflns_used 0
_cell_measurement_temperature 253(2)
_cell_measurement_theta_max 0
_cell_measurement_theta_min 0
_cell_volume 26108(7)
_computing_molecular_graphics 'Ortep-3 for Windows (Farrugia, 1997)'
_computing_publication_material 'WinGX publication routines (Farrugia, 1999)'
_computing_structure_refinement 'SHELXL-97 (Sheldrick, 1997)'
_computing_structure_solution 'SHELXS-97 (Sheldrick, 1997)'
_diffrn_ambient_temperature 253(2)
_diffrn_measured_fraction_theta_full 0.730
_diffrn_measured_fraction_theta_max 0.730
_diffrn_radiation_monochromator graphite
_diffrn_radiation_source 'fine-focus sealed tube'
_diffrn_radiation_type MoK\a
_diffrn_radiation_wavelength 0.71073
_diffrn_reflns_av_R_equivalents 0.0625
_diffrn_reflns_av_sigmaI/netI 0.0757
_diffrn_reflns_limit_h_max 26
_diffrn_reflns_limit_h_min -26
_diffrn_reflns_limit_k_max 26
_diffrn_reflns_limit_k_min -26
_diffrn_reflns_limit_l_max 47
_diffrn_reflns_limit_l_min -46
_diffrn_reflns_number 53958
_diffrn_reflns_theta_full 25.53
_diffrn_reflns_theta_max 25.53
_diffrn_reflns_theta_min 1.50
_exptl_absorpt_coefficient_mu 0.690
_exptl_absorpt_correction_type none
_exptl_crystal_colour 'dark red'
_exptl_crystal_density_diffrn 1.533
_exptl_crystal_density_method 'not measured'
_exptl_crystal_description prism
_exptl_crystal_F_000 12304
_exptl_crystal_size_max 0.5
_exptl_crystal_size_mid 0.4
_exptl_crystal_size_min 0.3
_refine_diff_density_max 1.020
_refine_diff_density_min -0.571
_refine_diff_density_rms 0.237
_refine_ls_extinction_method none
_refine_ls_goodness_of_fit_ref 0.909
_refine_ls_hydrogen_treatment mixed
_refine_ls_matrix_type full
_refine_ls_number_parameters 487
_refine_ls_number_reflns 4463
_refine_ls_number_restraints 61
_refine_ls_restrained_S_all 1.028
_refine_ls_R_factor_all 0.1108
_refine_ls_R_factor_gt 0.0588
_refine_ls_shift/su_max 0.001
_refine_ls_shift/su_mean 0.000
_refine_ls_structure_factor_coef Fsqd
_refine_ls_weighting_details 'calc w=1/[\s^2^(Fo^2^)+(0.1350P)^2^+0.0000P] where P=(Fo^2^+2Fc^2^)/3'
_refine_ls_weighting_scheme calc
_refine_ls_wR_factor_gt 0.1672
_refine_ls_wR_factor_ref 0.1925
_reflns_number_gt 2468
_reflns_number_total 4463
_reflns_threshold_expression >2sigma(I)
_cod_data_source_file c1sc00234a.txt
_cod_data_source_block mar1294
_cod_original_sg_symbol_H-M 'I 41/a c d'
_cod_original_formula_sum 'C62 H46 Cl4 Fe2 N13 O17.50'
_cod_database_code 1515578

loop_
_symmetry_equiv_pos_as_xyz
'x, y, z'
'x, -y, -z+1/2'
'-x+1/2, -y, z+1/2'
'-x+1/2, y, -z'
'y+1/4, x+3/4, -z+3/4'
'y+1/4, -x+1/4, z+3/4'
'-y+1/4, x+3/4, z+1/4'
'-y+1/4, -x+1/4, -z+1/4'
'x+1/2, y+1/2, z+1/2'
'x+1/2, -y+1/2, -z+1'
'-x+1, -y+1/2, z+1'
'-x+1, y+1/2, -z+1/2'
'y+3/4, x+5/4, -z+5/4'
'y+3/4, -x+3/4, z+5/4'
'-y+3/4, x+5/4, z+3/4'
'-y+3/4, -x+3/4, -z+3/4'
'-x, -y, -z'
'-x, y, z-1/2'
'x-1/2, y, -z-1/2'
'x-1/2, -y, z'
'-y-1/4, -x-3/4, z-3/4'
'-y-1/4, x-1/4, -z-3/4'
'y-1/4, -x-3/4, -z-1/4'
'y-1/4, x-1/4, z-1/4'
'-x+1/2, -y+1/2, -z+1/2'
'-x+1/2, y+1/2, z'
'x, y+1/2, -z'
'x, -y+1/2, z+1/2'
'-y+1/4, -x-1/4, z-1/4'
'-y+1/4, x+1/4, -z-1/4'
'y+1/4, -x-1/4, -z+1/4'
'y+1/4, x+1/4, z+1/4'

loop_
_atom_site_label
_atom_site_type_symbol
_atom_site_fract_x
_atom_site_fract_y
_atom_site_fract_z
_atom_site_U_iso_or_equiv
_atom_site_adp_type
_atom_site_occupancy
_atom_site_symmetry_multiplicity
_atom_site_calc_flag
_atom_site_refinement_flags
Fe1 Fe 0.7500 0.04757(5) 0.0000 0.0489(4) Uani 1 2 d S
Fe2 Fe 0.7500 -0.14451(5) 0.0000 0.0524(4) Uani 1 2 d S
N1 N 0.7151(2) 0.1031(2) 0.03475(11) 0.0633(14) Uani 1 1 d .
N2 N 0.6668(2) 0.0603(2) -0.01220(11) 0.0632(14) Uani 1 1 d .
N3 N 0.7333(2) -0.0104(2) -0.03923(10) 0.0589(14) Uani 1 1 d .
N4 N 0.8137(2) -0.0887(2) -0.01026(10) 0.0601(14) Uani 1 1 d .
N5 N 0.7966(3) -0.1508(2) 0.03514(10) 0.0681(16) Uani 1 1 d .
N6 N 0.7059(3) -0.2007(2) 0.02415(15) 0.0837(18) Uani 1 1 d .
C1 C 0.7412(3) 0.1206(3) 0.05994(15) 0.0760(19) Uani 1 1 d .
H1 H 0.7787 0.1132 0.0621 0.091 Uiso 1 1 calc R
C2 C 0.7144(4) 0.1490(3) 0.08255(16) 0.082(2) Uani 1 1 d .
H2 H 0.7336 0.1610 0.0995 0.098 Uiso 1 1 calc R
C3 C 0.6593(4) 0.1591(3) 0.07948(18) 0.096(3) Uani 1 1 d .
H3 H 0.6400 0.1773 0.0946 0.115 Uiso 1 1 calc R
C4 C 0.6326(3) 0.1426(3) 0.05413(18) 0.087(2) Uani 1 1 d .
H4 H 0.5953 0.1502 0.0516 0.105 Uiso 1 1 calc R
C5 C 0.6611(3) 0.1145(3) 0.03226(14) 0.0650(17) Uani 1 1 d .
C6 C 0.6343(3) 0.0937(3) 0.00444(15) 0.0682(18) Uani 1 1 d .
C7 C 0.5805(3) 0.1062(3) -0.0045(2) 0.090(2) Uani 1 1 d .
H7 H 0.5582 0.1290 0.0071 0.108 Uiso 1 1 calc R
C8 C 0.5617(4) 0.0841(4) -0.0306(2) 0.099(3) Uani 1 1 d .
H8 H 0.5262 0.0927 -0.0370 0.119 Uiso 1 1 calc R
C9 C 0.5928(4) 0.0502(3) -0.04748(19) 0.087(2) Uani 1 1 d .
H9 H 0.5787 0.0350 -0.0650 0.105 Uiso 1 1 calc R
C10 C 0.6471(3) 0.0380(3) -0.03831(15) 0.0694(19) Uani 1 1 d .
C11 C 0.6857(3) 0.0026(3) -0.05410(13) 0.0655(19) Uani 1 1 d .
C12 C 0.6757(4) -0.0172(3) -0.08260(16) 0.091(2) Uani 1 1 d .
H12 H 0.6427 -0.0090 -0.0923 0.109 Uiso 1 1 calc R
C13 C 0.7146(4) -0.0489(4) -0.09645(16) 0.097(3) Uani 1 1 d .
H13 H 0.7085 -0.0613 -0.1160 0.116 Uiso 1 1 calc R
C14 C 0.7636(4) -0.0631(3) -0.08162(14) 0.087(2) Uani 1 1 d .
H14 H 0.7904 -0.0847 -0.0908 0.104 Uiso 1 1 calc R
C15 C 0.7702(3) -0.0434(3) -0.05255(12) 0.0628(18) Uani 1 1 d .
C16 C 0.8199(3) -0.0551(3) -0.03468(13) 0.0612(17) Uani 1 1 d .
C18 C 0.9145(4) -0.0387(3) -0.02342(19) 0.089(2) Uani 1 1 d .
H18 H 0.9485 -0.0229 -0.0280 0.107 Uiso 1 1 calc R
C19 C 0.9080(3) -0.0707(3) 0.00244(16) 0.085(2) Uani 1 1 d .
H19 H 0.9374 -0.0759 0.0155 0.101 Uiso 1 1 calc R
C20 C 0.8574(3) -0.0947(3) 0.00838(13) 0.0641(18) Uani 1 1 d .
C21 C 0.8469(3) -0.1282(3) 0.03507(12) 0.0694(18) Uani 1 1 d .
C22 C 0.8839(4) -0.1380(3) 0.05803(17) 0.100(3) Uani 1 1 d .
H22 H 0.9192 -0.1229 0.0576 0.119 Uiso 1 1 calc R
C23 C 0.8670(5) -0.1712(4) 0.08182(19) 0.119(3) Uani 1 1 d .
H23 H 0.8903 -0.1769 0.0981 0.143 Uiso 1 1 calc R
C24 C 0.8149(5) -0.1958(4) 0.08118(17) 0.113(3) Uani 1 1 d .
H24 H 0.8043 -0.2189 0.0968 0.135 Uiso 1 1 calc R
C25 C 0.7785(4) -0.1863(3) 0.05744(14) 0.089(3) Uani 1 1 d .
C26 C 0.7247(4) -0.2105(3) 0.0516(2) 0.090(2) Uani 1 1 d .
C27 C 0.6968(6) -0.2421(5) 0.0732(2) 0.137(4) Uani 1 1 d .
H27 H 0.7115 -0.2472 0.0923 0.164 Uiso 1 1 calc R
C28 C 0.6483(6) -0.2648(7) 0.0657(4) 0.217(9) Uani 1 1 d .
H28 H 0.6276 -0.2836 0.0800 0.261 Uiso 1 1 calc R
C29 C 0.6288(5) -0.2598(4) 0.0358(4) 0.181(6) Uani 1 1 d .
H29 H 0.5975 -0.2788 0.0295 0.217 Uiso 1 1 calc R
C30 C 0.6578(4) -0.2259(4) 0.0161(3) 0.117(3) Uani 1 1 d .
H30 H 0.6440 -0.2203 -0.0032 0.141 Uiso 1 1 calc R
C17 C 0.8697(3) -0.0309(3) -0.04204(16) 0.077(2) Uani 1 1 d .
H17 H 0.8730 -0.0096 -0.0593 0.093 Uiso 1 1 calc R
Cl1 Cl 0.80328(13) -0.23627(10) 0.16215(4) 0.1080(9) Uani 1 1 d D
Cl2 Cl 0.62876(11) 0.12124(11) -0.1250 0.0906(9) Uani 1 2 d S
Cl3 Cl 0.5000 -0.2500 -0.01623(15) 0.174(2) Uani 1 2 d S
O1 O 0.8023(9) -0.2440(11) 0.1936(3) 0.091(10) Uani 0.50 1 d PD
O1' O 0.8115(9) -0.2411(12) 0.1934(3) 0.129(15) Uani 0.50 1 d PD
O5 O 0.5867(6) 0.1379(8) -0.1100(4) 0.172(7) Uani 0.50 1 d P
O6 O 0.6736(9) 0.1032(13) -0.1131(5) 0.240(16) Uani 0.50 1 d P
O7 O 0.4902(5) -0.2963(5) 0.0011(3) 0.266(6) Uani 1 1 d .
O8 O 0.4520(5) -0.2369(5) -0.0310(3) 0.287(7) Uani 1 1 d .
O5' O 0.5856(8) 0.0758(8) -0.1234(4) 0.161(6) Uani 0.50 1 d P
O6' O 0.6387(16) 0.1212(8) -0.0953(3) 0.193(10) Uani 0.50 1 d P
O9 O 1.0000 -0.2500 0.1250 0.370(16) Uiso 1 4 d S
N7 N 0.9522(10) -0.1460(8) -0.0849(6) 0.224(10) Uiso 0.50 1 d PD
C31 C 0.9753(17) -0.1902(10) -0.0833(11) 0.282(18) Uiso 0.50 1 d PD
O4 O 0.7838(7) -0.1808(6) 0.1545(6) 0.113(6) Uani 0.50 1 d PD
O3 O 0.7732(8) -0.2759(7) 0.1462(4) 0.115(7) Uani 0.50 1 d PD
O2 O 0.8626(4) -0.2375(7) 0.1509(3) 0.146(6) Uani 0.50 1 d PD
O3' O 0.7382(5) -0.2357(7) 0.1623(4) 0.173(7) Uani 0.50 1 d PD
O2' O 0.8142(11) -0.2810(7) 0.1465(4) 0.170(11) Uani 0.50 1 d PD
O4' O 0.8102(7) -0.1830(6) 0.1524(6) 0.113(6) Uani 0.50 1 d PD
C32 C 1.0000 -0.2500 -0.0822(13) 0.47(2) Uiso 1 2 d SD
O10 O 0.8698(10) -0.1198(10) -0.1250 0.501(19) Uiso 1 2 d S

loop_
_atom_site_aniso_label
_atom_site_aniso_U_11
_atom_site_aniso_U_22
_atom_site_aniso_U_33
_atom_site_aniso_U_23
_atom_site_aniso_U_13
_atom_site_aniso_U_12
Fe1 0.0435(8) 0.0524(8) 0.0507(7) 0.000 -0.0038(5) 0.000
Fe2 0.0658(9) 0.0493(8) 0.0422(6) 0.000 0.0042(5) 0.000
N1 0.055(4) 0.062(4) 0.072(3) -0.005(3) -0.003(3) 0.003(3)
N2 0.058(4) 0.062(4) 0.070(3) 0.014(3) -0.008(3) -0.007(3)
N3 0.068(4) 0.054(4) 0.054(3) 0.010(2) -0.002(3) -0.009(3)
N4 0.073(4) 0.062(4) 0.046(3) -0.008(2) 0.005(2) 0.007(3)
N5 0.096(5) 0.058(4) 0.051(3) 0.006(2) 0.002(3) 0.012(3)
N6 0.092(5) 0.064(4) 0.096(4) 0.016(3) 0.006(4) 0.007(4)
C1 0.080(5) 0.066(5) 0.082(4) -0.018(4) 0.004(4) 0.010(4)
C2 0.091(7) 0.076(6) 0.079(5) -0.011(4) 0.006(4) 0.004(5)
C3 0.114(8) 0.082(6) 0.091(5) -0.011(4) 0.030(5) 0.005(5)
C4 0.070(5) 0.080(6) 0.112(6) 0.000(5) 0.020(5) 0.021(4)
C5 0.058(5) 0.057(5) 0.079(4) 0.005(3) 0.008(4) 0.004(4)
C6 0.052(5) 0.058(5) 0.094(5) 0.014(4) 0.008(4) 0.004(4)
C7 0.052(5) 0.093(6) 0.125(6) 0.021(5) 0.004(5) 0.007(4)
C8 0.060(6) 0.110(8) 0.126(7) 0.021(6) -0.020(5) 0.004(5)
C9 0.072(6) 0.096(7) 0.094(5) 0.027(5) -0.032(5) -0.014(5)
C10 0.070(5) 0.070(5) 0.069(4) 0.017(4) -0.013(4) -0.010(4)
C11 0.077(5) 0.068(5) 0.052(4) 0.013(3) -0.016(3) -0.016(4)
C12 0.103(7) 0.105(7) 0.064(5) 0.010(4) -0.023(4) -0.016(6)
C13 0.132(8) 0.107(7) 0.050(4) 0.004(4) -0.019(5) -0.020(6)
C14 0.130(7) 0.080(5) 0.050(4) 0.000(3) 0.007(4) -0.006(5)
C15 0.084(5) 0.060(4) 0.045(3) 0.006(3) 0.005(3) -0.006(4)
C16 0.078(5) 0.054(4) 0.052(3) -0.009(3) 0.009(3) 0.006(4)
C18 0.078(6) 0.081(6) 0.108(6) -0.009(5) 0.025(5) -0.005(5)
C19 0.082(6) 0.081(5) 0.091(5) -0.014(4) -0.012(4) 0.014(5)
C20 0.066(5) 0.061(5) 0.065(4) -0.008(3) -0.007(3) 0.007(4)
C21 0.088(6) 0.069(5) 0.051(4) -0.004(3) -0.010(4) 0.014(4)
C22 0.124(7) 0.088(6) 0.087(5) 0.000(5) -0.021(5) 0.018(5)
C23 0.185(11) 0.093(7) 0.078(5) 0.004(5) -0.040(6) 0.027(7)
C24 0.185(11) 0.086(7) 0.067(5) 0.019(4) -0.004(6) 0.029(7)
C25 0.148(8) 0.069(5) 0.051(4) 0.011(3) 0.002(4) 0.036(6)
C26 0.091(6) 0.066(6) 0.114(7) 0.022(5) 0.022(5) 0.004(5)
C27 0.131(10) 0.129(9) 0.151(8) 0.090(7) 0.050(8) 0.043(8)
C28 0.102(10) 0.230(16) 0.32(2) 0.209(16) 0.059(12) 0.018(10)
C29 0.118(10) 0.097(8) 0.328(19) 0.109(11) 0.038(12) -0.015(7)
C30 0.092(7) 0.071(6) 0.189(9) 0.028(7) -0.001(7) -0.006(6)
C17 0.079(6) 0.077(5) 0.075(4) 0.000(4) 0.013(4) 0.003(5)
Cl1 0.171(3) 0.0918(19) 0.0609(12) 0.0068(11) -0.0107(13) -0.0118(17)
Cl2 0.1019(16) 0.1019(16) 0.068(2) -0.0087(10) -0.0087(10) -0.009(2)
Cl3 0.129(4) 0.146(5) 0.248(5) 0.000 0.000 0.076(4)
O1 0.103(14) 0.11(2) 0.060(15) 0.008(13) 0.012(10) -0.002(13)
O1' 0.19(3) 0.16(3) 0.038(14) 0.009(14) -0.007(12) 0.02(2)
O5 0.076(10) 0.27(2) 0.167(17) -0.098(13) 0.053(11) -0.009(12)
O6 0.134(15) 0.47(5) 0.11(2) 0.05(2) -0.040(14) 0.12(2)
O7 0.181(10) 0.186(10) 0.431(18) 0.119(10) 0.023(10) 0.051(8)
O8 0.232(12) 0.233(12) 0.397(18) -0.020(11) -0.106(12) 0.117(10)
O5' 0.187(17) 0.156(15) 0.140(12) -0.004(11) -0.021(11) -0.083(15)
O6' 0.34(3) 0.178(16) 0.062(11) -0.005(8) -0.073(12) -0.066(18)
O4 0.153(18) 0.095(5) 0.093(5) 0.007(4) 0.039(11) -0.006(7)
O3 0.170(18) 0.098(12) 0.078(7) -0.022(8) -0.015(11) -0.071(12)
O2 0.054(8) 0.264(19) 0.119(9) 0.042(11) 0.056(7) 0.023(9)
O3' 0.23(2) 0.146(15) 0.137(12) 0.031(11) -0.066(13) -0.012(15)
O2' 0.29(4) 0.124(15) 0.094(10) -0.057(10) -0.013(18) 0.011(19)
O4' 0.153(18) 0.095(5) 0.093(5) 0.007(4) 0.039(11) -0.006(7)

loop_
_atom_type_symbol
_atom_type_description
_atom_type_scat_dispersion_real
_atom_type_scat_dispersion_imag
_atom_type_scat_source
Fe Fe 0.3463 0.8444 'International Tables Vol C Tables 4.2.6.8 and 6.1.1.4'
N N 0.0061 0.0033 'International Tables Vol C Tables 4.2.6.8 and 6.1.1.4'
C C 0.0033 0.0016 'International Tables Vol C Tables 4.2.6.8 and 6.1.1.4'
Cl Cl 0.1484 0.1585 'International Tables Vol C Tables 4.2.6.8 and 6.1.1.4'
O O 0.0106 0.0060 'International Tables Vol C Tables 4.2.6.8 and 6.1.1.4'
H H 0.0000 0.0000 'International Tables Vol C Tables 4.2.6.8 and 6.1.1.4'

loop_
_geom_angle_atom_site_label_1
_geom_angle_atom_site_label_2
_geom_angle_atom_site_label_3
_geom_angle
_geom_angle_site_symmetry_1
_geom_angle_site_symmetry_3
N2 Fe1 N2 163.3(3) . 4_655
N2 Fe1 N1 95.52(19) . 4_655
N2 Fe1 N1 74.2(2) 4_655 4_655
N2 Fe1 N1 74.2(2) . .
N2 Fe1 N1 95.52(19) 4_655 .
N1 Fe1 N1 105.4(3) 4_655 .
N2 Fe1 N3 73.9(2) . .
N2 Fe1 N3 117.2(2) 4_655 .
N1 Fe1 N3 84.61(17) 4_655 .
N1 Fe1 N3 147.3(2) . .
N2 Fe1 N3 117.2(2) . 4_655
N2 Fe1 N3 73.9(2) 4_655 4_655
N1 Fe1 N3 147.3(2) 4_655 4_655
N1 Fe1 N3 84.61(17) . 4_655
N3 Fe1 N3 103.9(2) . 4_655
N5 Fe2 N5 171.0(3) . 4_655
N5 Fe2 N6 93.9(3) . 4_655
N5 Fe2 N6 80.0(3) 4_655 4_655
N5 Fe2 N6 80.0(3) . .
N5 Fe2 N6 93.9(3) 4_655 .
N6 Fe2 N6 96.2(3) 4_655 .
N5 Fe2 N4 78.4(2) . .
N5 Fe2 N4 107.7(2) 4_655 .
N6 Fe2 N4 86.0(2) 4_655 .
N6 Fe2 N4 158.3(2) . .
N5 Fe2 N4 107.7(2) . 4_655
N5 Fe2 N4 78.4(2) 4_655 4_655
N6 Fe2 N4 158.3(2) 4_655 4_655
N6 Fe2 N4 86.0(2) . 4_655
N4 Fe2 N4 100.0(3) . 4_655
C5 N1 C1 117.2(5) . .
C5 N1 Fe1 116.1(4) . .
C1 N1 Fe1 126.1(4) . .
C6 N2 C10 120.0(6) . .
C6 N2 Fe1 120.2(4) . .
C10 N2 Fe1 119.6(5) . .
C15 N3 C11 119.1(6) . .
C15 N3 Fe1 126.1(4) . .
C11 N3 Fe1 112.3(4) . .
C20 N4 C16 117.9(6) . .
C20 N4 Fe2 111.8(4) . .
C16 N4 Fe2 129.5(5) . .
C21 N5 C25 123.0(6) . .
C21 N5 Fe2 119.8(4) . .
C25 N5 Fe2 116.4(6) . .
C26 N6 C30 117.1(8) . .
C26 N6 Fe2 115.3(6) . .
C30 N6 Fe2 127.5(6) . .
N1 C1 C2 122.7(7) . .
C3 C2 C1 118.4(7) . .
C4 C3 C2 119.6(7) . .
C3 C4 C5 119.8(8) . .
N1 C5 C4 122.2(6) . .
N1 C5 C6 115.1(6) . .
C4 C5 C6 122.7(7) . .
N2 C6 C7 121.2(7) . .
N2 C6 C5 114.0(6) . .
C7 C6 C5 124.9(7) . .
C8 C7 C6 118.2(8) . .
C9 C8 C7 122.1(8) . .
C8 C9 C10 119.3(8) . .
N2 C10 C9 119.3(7) . .
N2 C10 C11 114.9(6) . .
C9 C10 C11 125.9(7) . .
N3 C11 C12 121.0(7) . .
N3 C11 C10 116.5(6) . .
C12 C11 C10 122.6(7) . .
C13 C12 C11 119.4(8) . .
C12 C13 C14 120.7(7) . .
C15 C14 C13 117.0(8) . .
N3 C15 C14 122.7(7) . .
N3 C15 C16 115.0(5) . .
C14 C15 C16 122.2(7) . .
N4 C16 C17 122.5(6) . .
N4 C16 C15 117.2(6) . .
C17 C16 C15 120.3(6) . .
C17 C18 C19 118.9(8) . .
C20 C19 C18 119.4(7) . .
N4 C20 C19 122.1(6) . .
N4 C20 C21 115.0(7) . .
C19 C20 C21 123.0(7) . .
N5 C21 C22 121.3(7) . .
N5 C21 C20 112.9(6) . .
C22 C21 C20 125.8(8) . .
C21 C22 C23 118.2(9) . .
C22 C23 C24 119.9(8) . .
C23 C24 C25 121.1(9) . .
N5 C25 C24 116.4(9) . .
N5 C25 C26 114.0(6) . .
C24 C25 C26 129.5(9) . .
N6 C26 C27 124.3(10) . .
N6 C26 C25 113.6(7) . .
C27 C26 C25 122.1(10) . .
C28 C27 C26 118.5(12) . .
C27 C28 C29 119.4(11) . .
C30 C29 C28 118.3(13) . .
N6 C30 C29 122.0(11) . .
C18 C17 C16 119.1(7) . .
O2' Cl1 O4' 125.6(11) . .
O2' Cl1 O3 43.1(9) . .
O4' Cl1 O3 123.2(16) . .
O2' Cl1 O1' 115.2(11) . .
O4' Cl1 O1' 111.9(10) . .
O3 Cl1 O1' 121.2(16) . .
O2' Cl1 O1 114.8(18) . .
O4' Cl1 O1 116(2) . .
O3 Cl1 O1 113.8(10) . .
O1' Cl1 O1 9.5(17) . .
O2' Cl1 O4 134.3(17) . .
O4' Cl1 O4 26.2(12) . .
O3 Cl1 O4 110.1(10) . .
O1' Cl1 O4 111(2) . .
O1 Cl1 O4 110.2(9) . .
O2' Cl1 O2 67.7(11) . .
O4' Cl1 O2 78.4(10) . .
O3 Cl1 O2 108.1(8) . .
O1' Cl1 O2 100.9(11) . .
O1 Cl1 O2 109.8(9) . .
O4 Cl1 O2 104.3(7) . .
O2' Cl1 O3' 102.2(10) . .
O4' Cl1 O3' 96.6(8) . .
O3 Cl1 O3' 59.2(9) . .
O1' Cl1 O3' 97.8(10) . .
O1 Cl1 O3' 88.8(11) . .
O4 Cl1 O3' 70.7(10) . .
O2 Cl1 O3' 161.1(7) . .
O5 Cl2 O5 76.9(18) . 16_554
O5 Cl2 O6 124.3(11) . .
O5 Cl2 O6 138.5(17) 16_554 .
O5 Cl2 O6 138.5(17) . 16_554
O5 Cl2 O6 124.3(11) 16_554 16_554
O6 Cl2 O6 66(3) . 16_554
O5 Cl2 O6' 68.2(14) . .
O5 Cl2 O6' 124.7(16) 16_554 .
O6 Cl2 O6' 56.2(13) . .
O6 Cl2 O6' 110(2) 16_554 .
O5 Cl2 O6' 124.7(16) . 16_554
O5 Cl2 O6' 68.2(14) 16_554 16_554
O6 Cl2 O6' 110(2) . 16_554
O6 Cl2 O6' 56.2(13) 16_554 16_554
O6' Cl2 O6' 165(3) . 16_554
O5 Cl2 O5' 69.9(11) . .
O5 Cl2 O5' 112.6(12) 16_554 .
O6 Cl2 O5' 108.5(19) . .
O6 Cl2 O5' 68.9(14) 16_554 .
O6' Cl2 O5' 94.3(11) . .
O6' Cl2 O5' 85.3(11) 16_554 .
O5 Cl2 O5' 112.6(12) . 16_554
O5 Cl2 O5' 69.9(11) 16_554 16_554
O6 Cl2 O5' 68.9(14) . 16_554
O6 Cl2 O5' 108.5(19) 16_554 16_554
O6' Cl2 O5' 85.3(11) . 16_554
O6' Cl2 O5' 94.3(11) 16_554 16_554
O5' Cl2 O5' 177.1(18) . 16_554
O8 Cl3 O8 122.8(14) . 11_544
O8 Cl3 O7 103.0(7) . 11_544
O8 Cl3 O7 108.0(8) 11_544 11_544
O8 Cl3 O7 108.0(8) . .
O8 Cl3 O7 103.0(7) 11_544 .
O7 Cl3 O7 112.0(14) 11_544 .
Cl2 O5 O6' 57.9(10) . .
Cl2 O5 O5 51.5(9) . 16_554
O6' O5 O5 98.6(13) . 16_554
Cl2 O5 O5' 61.9(9) . .
O6' O5 O5' 85.6(13) . .
O5 O5 O5' 93.2(12) 16_554 .
O6' O6 Cl2 64.3(13) . .
O6' O6 O6 109(3) . 16_554
Cl2 O6 O6 57.0(13) . 16_554
O6' O6 O5' 86(2) . 16_554
Cl2 O6 O5' 62.5(11) . 16_554
O6 O6 O5' 98.7(16) 16_554 16_554
Cl2 O5' O6 48.6(9) . 16_554
Cl2 O5' O5 48.2(7) . .
O6 O5' O5 96.6(13) 16_554 .
O6 O6' Cl2 59.4(10) . .
O6 O6' O5 113.2(15) . .
Cl2 O6' O5 53.9(9) . .
N7 C31 C32 175(4) . .
O4' O4 Cl1 69.0(18) . .
O4' O4 O3' 126(2) . .
Cl1 O4 O3' 57.6(7) . .
O2' O3 Cl1 63.9(10) . .
O2' O3 O3' 130.0(16) . .
Cl1 O3 O3' 66.4(8) . .
Cl1 O2 O2' 50.0(6) . .
O3 O3' Cl1 54.4(6) . .
O3 O3' O4 92.4(10) . .
Cl1 O3' O4 51.6(7) . .
O3 O2' Cl1 73.0(12) . .
O3 O2' O2 130.7(19) . .
Cl1 O2' O2 62.3(8) . .
O4 O4' Cl1 85(2) . .
C31 C32 C31 176(6) 11_644 .

loop_
_geom_bond_atom_site_label_1
_geom_bond_atom_site_label_2
_geom_bond_distance
_geom_bond_site_symmetry_2
Fe1 N2 2.110(5) .
Fe1 N2 2.110(5) 4_655
Fe1 N1 2.217(5) 4_655
Fe1 N1 2.217(5) .
Fe1 N3 2.277(5) .
Fe1 N3 2.277(5) 4_655
Fe2 N5 1.935(5) .
Fe2 N5 1.935(5) 4_655
Fe2 N6 2.035(6) 4_655
Fe2 N6 2.035(6) .
Fe2 N4 2.102(5) .
Fe2 N4 2.102(5) 4_655
N1 C5 1.342(8) .
N1 C1 1.355(8) .
N2 C6 1.350(8) .
N2 C10 1.367(8) .
N3 C15 1.339(8) .
N3 C11 1.366(8) .
N4 C20 1.352(8) .
N4 C16 1.366(7) .
N5 C21 1.336(8) .
N5 C25 1.384(9) .
N6 C26 1.327(10) .
N6 C30 1.364(10) .
C1 C2 1.381(9) .
C2 C3 1.366(10) .
C3 C4 1.360(10) .
C4 C5 1.373(9) .
C5 C6 1.487(9) .
C6 C7 1.394(9) .
C7 C8 1.356(11) .
C8 C9 1.345(11) .
C9 C10 1.407(10) .
C10 C11 1.450(9) .
C11 C12 1.378(9) .
C12 C13 1.364(11) .
C13 C14 1.400(11) .
C14 C15 1.388(9) .
C15 C16 1.469(9) .
C16 C17 1.381(9) .
C18 C17 1.378(10) .
C18 C19 1.398(10) .
C19 C20 1.380(9) .
C20 C21 1.461(9) .
C21 C22 1.380(9) .
C22 C23 1.390(11) .
C23 C24 1.394(12) .
C24 C25 1.396(12) .
C25 C26 1.451(12) .
C26 C27 1.403(12) .
C27 C28 1.337(17) .
C28 C29 1.42(2) .
C29 C30 1.391(14) .
Cl1 O2' 1.315(12) .
Cl1 O4' 1.372(12) .
Cl1 O3 1.399(11) .
Cl1 O1' 1.411(11) .
Cl1 O1 1.413(12) .
Cl1 O4 1.464(12) .
Cl1 O2 1.520(8) .
Cl1 O3' 1.577(12) .
Cl2 O5 1.283(11) .
Cl2 O5 1.283(11) 16_554
Cl2 O6 1.285(16) .
Cl2 O6 1.285(16) 16_554
Cl2 O6' 1.345(13) .
Cl2 O6' 1.345(13) 16_554
Cl2 O5' 1.519(15) .
Cl2 O5' 1.519(15) 16_554
Cl3 O8 1.372(11) .
Cl3 O8 1.372(11) 11_544
Cl3 O7 1.382(11) 11_544
Cl3 O7 1.382(11) .
O5 O6' 1.47(3) .
O5 O5 1.60(3) 16_554
O5 O5' 1.62(2) .
O6 O6' 1.24(3) .
O6 O6 1.40(5) 16_554
O6 O5' 1.60(3) 16_554
O5' O6 1.60(3) 16_554
N7 C31 1.210(18) .
C31 C32 1.568(18) .
O4 O4' 0.65(3) .
O4 O3' 1.76(2) .
O3 O2' 1.00(2) .
O3 O3' 1.48(2) .
O2 O2' 1.59(2) .
C32 C31 1.568(18) 11_644
